data_4069658
loop_
_publ_author_name
'Michel, Olaf'
'Meermann, Christian'
'T\"ornroos, Karl W.'
'Anwander, Reiner'

_publ_section_title
;
 Alkaline-Earth Metal Alkylaluminate Chemistry Revisited
;
_journal_issue 16
_journal_name_full Organometallics
_journal_page_first 4783
_journal_paper_doi 10.1021/om900342h
_journal_volume 28
_journal_year 2009
_chemical_formula_moiety 'C20 H32 Al2 Ca N2'
_chemical_formula_sum 'C20 H32 Al2 Ca N2'
_chemical_formula_weight 394.52
_chemical_name_systematic
; 
 ? 
;
_space_group_IT_number 9
_symmetry_cell_setting monoclinic
_symmetry_space_group_name_Hall 'C -2yc'
_symmetry_space_group_name_H-M 'C 1 c 1'
_atom_sites_solution_hydrogens geom
_atom_sites_solution_primary direct
_atom_sites_solution_secondary difmap
_audit_creation_method SHELXL-97
_cell_angle_alpha 90.00
_cell_angle_beta 122.767(1)
_cell_angle_gamma 90.00
_cell_formula_units_Z 4
_cell_length_a 19.9737(9)
_cell_length_b 11.1587(5)
_cell_length_c 12.2837(6)
_cell_measurement_reflns_used 7482
_cell_measurement_temperature 123(2)
_cell_measurement_theta_max 25.15
_cell_measurement_theta_min 2.19
_cell_volume 2302.15(19)
_computing_cell_refinement
;
Bruker (2004). SAINT, version 6.45a, Bruker AXS Inc., Madison, 
Wisconsin, USA.
;
_computing_data_collection
;
Bruker (1999). SMART, version 5.054, Bruker AXS Inc., Madison, 
Wisconsin, USA.
;
_computing_data_reduction
;
Bruker (2004). SAINT, version 6.45a, Bruker AXS Inc., Madison, 
Wisconsin, USA.
;
_computing_molecular_graphics
;
Brandenburg, K. (2007). DIAMOND. Version 3.1. Crystal Impact GbR, Bonn, 
Germany.
;
_computing_publication_material
;
Bruker AXS (2003). SHELXTL. Version 6.14. Bruker AXS Inc., Madison, 
Wisconsin, USA.
;
_computing_structure_refinement
;
Sheldrick, G. M. (2008). Acta Crystallographica, A64, 112-122.
;
_computing_structure_solution
;     
Sheldrick, G. M. (2008). Acta Crystallographica, A64, 112-122.
;
_diffrn_ambient_temperature 123(2)
_diffrn_detector_area_resol_mean '48 \um'
_diffrn_measured_fraction_theta_full 1.000
_diffrn_measured_fraction_theta_max 1.000
_diffrn_measurement_device_type 'Bruker-AXS SMART 2K CCD'
_diffrn_measurement_method 'omega scans'
_diffrn_radiation_monochromator graphite
_diffrn_radiation_source 'normal-focus sealed tube'
_diffrn_radiation_type MoK\a
_diffrn_radiation_wavelength 0.71073
_diffrn_reflns_av_R_equivalents 0.0340
_diffrn_reflns_av_sigmaI/netI 0.0350
_diffrn_reflns_limit_h_max 23
_diffrn_reflns_limit_h_min -23
_diffrn_reflns_limit_k_max 13
_diffrn_reflns_limit_k_min -13
_diffrn_reflns_limit_l_max 14
_diffrn_reflns_limit_l_min -14
_diffrn_reflns_number 13305
_diffrn_reflns_theta_full 25.15
_diffrn_reflns_theta_max 25.15
_diffrn_reflns_theta_min 2.19
_exptl_absorpt_coefficient_mu 0.354
_exptl_absorpt_correction_T_max 0.9903
_exptl_absorpt_correction_T_min 0.9329
_exptl_absorpt_correction_type numerical
_exptl_absorpt_process_details
;
SADABS version 2008/1, G.M Sheldrick, University of 
G\"ttingen, Germany, 1996. 
;
_exptl_crystal_colour colourless
_exptl_crystal_density_diffrn 1.138
_exptl_crystal_density_method 'not measured'
_exptl_crystal_description plate
_exptl_crystal_F_000 848
_exptl_crystal_size_max 0.20
_exptl_crystal_size_mid 0.20
_exptl_crystal_size_min 0.03
_refine_diff_density_max 0.318
_refine_diff_density_min -0.226
_refine_diff_density_rms 0.043
_refine_ls_abs_structure_details 'Flack H D (1983), Acta Cryst. A39, 876-881'
_refine_ls_abs_structure_Flack 0.32(8)
_refine_ls_extinction_method none
_refine_ls_goodness_of_fit_ref 1.049
_refine_ls_hydrogen_treatment mixed
_refine_ls_matrix_type full
_refine_ls_number_parameters 253
_refine_ls_number_reflns 4133
_refine_ls_number_restraints 121
_refine_ls_restrained_S_all 1.035
_refine_ls_R_factor_all 0.0616
_refine_ls_R_factor_gt 0.0422
_refine_ls_shift/su_max 0.000
_refine_ls_shift/su_mean 0.000
_refine_ls_structure_factor_coef Fsqd
_refine_ls_weighting_details 'calc w=1/[\s^2^(Fo^2^)+(0.0269P)^2^+2.7888P] where P=(Fo^2^+2Fc^2^)/3'
_refine_ls_weighting_scheme calc
_refine_ls_wR_factor_gt 0.0833
_refine_ls_wR_factor_ref 0.0928
_reflns_number_gt 3250
_reflns_number_total 4133
_reflns_threshold_expression I>2\s(I)
_cod_data_source_file om900342h_si_001.cif
_cod_data_source_block Compound5
_cod_original_cell_volume 2302.15(18)
_cod_original_sg_symbol_H-M 'C c'
_cod_database_code 4069658

loop_
_symmetry_equiv_pos_as_xyz
'x, y, z'
'x, -y, z+1/2'
'x+1/2, y+1/2, z'
'x+1/2, -y+1/2, z+1/2'

loop_
_atom_site_label
_atom_site_type_symbol
_atom_site_fract_x
_atom_site_fract_y
_atom_site_fract_z
_atom_site_U_iso_or_equiv
_atom_site_adp_type
_atom_site_occupancy
_atom_site_symmetry_multiplicity
_atom_site_calc_flag
_atom_site_refinement_flags
_atom_site_disorder_assembly
_atom_site_disorder_group
Ca1 Ca 0.18952(16) 0.84928(4) 0.3331(3) 0.03499(15) Uani 1 1 d . . .
Al1 Al 0.35130(16) 0.98631(19) 0.4777(3) 0.0439(5) Uani 1 1 d . A .
Al2 Al 0.02868(16) 0.98632(19) 0.1882(3) 0.0437(5) Uani 1 1 d . A .
C1 C 0.3233(4) 0.8549(7) 0.3428(7) 0.0421(17) Uani 1 1 d D A .
H1A H 0.3713(17) 0.856(5) 0.339(5) 0.063 Uiso 1 1 d D . .
H1B H 0.277(2) 0.875(4) 0.254(3) 0.063 Uiso 1 1 d D . .
H1C H 0.315(3) 0.772(3) 0.360(5) 0.063 Uiso 1 1 d D . .
C2 C 0.2601(5) 1.0130(6) 0.5081(7) 0.0462(17) Uani 1 1 d D A .
H2A H 0.290(3) 1.075(4) 0.575(4) 0.069 Uiso 1 1 d D . .
H2B H 0.254(3) 0.945(3) 0.554(5) 0.069 Uiso 1 1 d D . .
H2C H 0.2057(17) 1.046(5) 0.449(4) 0.069 Uiso 1 1 d D . .
C3 C 0.4437(5) 0.9331(8) 0.6428(7) 0.069(2) Uani 1 1 d . . .
H3A H 0.4513 0.9863 0.7121 0.104 Uiso 1 1 calc R A .
H3B H 0.4912 0.9354 0.6384 0.104 Uiso 1 1 calc R . .
H3C H 0.4349 0.8511 0.6608 0.104 Uiso 1 1 calc R . .
C4 C 0.3602(5) 1.1360(6) 0.4007(9) 0.056(2) Uani 1 1 d . . .
H4A H 0.3711 1.2030 0.4596 0.084 Uiso 1 1 calc R A .
H4B H 0.3102 1.1507 0.3178 0.084 Uiso 1 1 calc R . .
H4C H 0.4038 1.1286 0.3864 0.084 Uiso 1 1 calc R . .
C5 C 0.1160(5) 1.0045(7) 0.1505(7) 0.0527(19) Uani 1 1 d D A .
H5A H 0.130(3) 0.946(4) 0.106(5) 0.079 Uiso 1 1 d D . .
H5B H 0.167(2) 1.039(5) 0.222(4) 0.079 Uiso 1 1 d D . .
H5C H 0.088(4) 1.070(4) 0.088(5) 0.079 Uiso 1 1 d D . .
C6 C 0.0579(5) 0.8566(6) 0.3238(7) 0.0478(19) Uani 1 1 d D A .
H6A H 0.0060(17) 0.863(5) 0.316(5) 0.072 Uiso 1 1 d D . .
H6B H 0.098(2) 0.864(5) 0.419(2) 0.072 Uiso 1 1 d D . .
H6C H 0.063(3) 0.775(3) 0.299(5) 0.072 Uiso 1 1 d D . .
C7 C -0.0657(4) 0.9374(8) 0.0176(7) 0.065(2) Uani 1 1 d . . .
H7A H -0.0959 0.8763 0.0308 0.098 Uiso 1 1 calc R A .
H7B H -0.0479 0.9045 -0.0367 0.098 Uiso 1 1 calc R . .
H7C H -0.0997 1.0073 -0.0253 0.098 Uiso 1 1 calc R . .
C8 C 0.0123(5) 1.1406(7) 0.2522(10) 0.068(2) Uani 1 1 d . . .
H8A H -0.0179 1.1957 0.1793 0.102 Uiso 1 1 calc R A .
H8B H 0.0641 1.1761 0.3154 0.102 Uiso 1 1 calc R . .
H8C H -0.0173 1.1258 0.2936 0.102 Uiso 1 1 calc R . .
N1 N 0.2333(7) 0.6516(7) 0.4459(6) 0.048(3) Uiso 0.472(7) 1 d PD A 1
N2 N 0.1489(4) 0.6779(6) 0.1817(5) 0.021(2) Uiso 0.472(7) 1 d PD A 1
C9 C 0.2769(7) 0.6353(9) 0.5747(7) 0.046(4) Uiso 0.472(7) 1 d PD A 1
H9A H 0.2916 0.7037 0.6291 0.055 Uiso 0.472(7) 1 calc PR A 1
C10 C 0.3019(7) 0.5219(7) 0.6329(9) 0.049(4) Uiso 0.472(7) 1 d PD A 1
H10A H 0.3354 0.5143 0.7243 0.059 Uiso 0.472(7) 1 calc PR A 1
C11 C 0.2763(5) 0.4200(7) 0.5530(8) 0.032(2) Uiso 0.472(7) 1 d PD A 1
H11A H 0.2919 0.3423 0.5902 0.039 Uiso 0.472(7) 1 calc PR A 1
C12 C 0.2270(5) 0.4336(5) 0.4172(7) 0.027(2) Uiso 0.472(7) 1 d PD A 1
C13 C 0.2020(4) 0.3334(5) 0.3349(5) 0.0190(18) Uiso 0.472(7) 1 d PD A 1
H13A H 0.2210 0.2558 0.3699 0.023 Uiso 0.472(7) 1 calc PR A 1
C14 C 0.1487(4) 0.3479(6) 0.2008(6) 0.0310(19) Uiso 0.472(7) 1 d PD A 1
H14A H 0.1241 0.2802 0.1465 0.037 Uiso 0.472(7) 1 calc PR A 1
C15 C 0.1323(6) 0.4640(6) 0.1483(9) 0.024(2) Uiso 0.472(7) 1 d PD A 1
C16 C 0.0860(5) 0.4838(8) 0.0143(8) 0.021(2) Uiso 0.472(7) 1 d P A 1
H16A H 0.0667 0.4168 -0.0425 0.026 Uiso 0.472(7) 1 calc PR A 1
C17 C 0.0677(6) 0.5971(8) -0.0369(9) 0.033(3) Uiso 0.472(7) 1 d P A 1
H17A H 0.0317 0.6118 -0.1267 0.039 Uiso 0.472(7) 1 calc PR A 1
C18 C 0.1054(5) 0.6881(9) 0.0521(5) 0.034(3) Uiso 0.472(7) 1 d PD A 1
H18A H 0.1002 0.7664 0.0181 0.040 Uiso 0.472(7) 1 calc PR A 1
C19 C 0.2085(6) 0.5523(5) 0.3724(7) 0.024(3) Uiso 0.472(7) 1 d PD A 1
C20 C 0.1615(6) 0.5675(6) 0.2326(7) 0.023(3) Uiso 0.472(7) 1 d PD A 1
N1A N 0.2351(5) 0.6771(6) 0.4771(5) 0.028(2) Uiso 0.528(7) 1 d PD A 2
C9A C 0.2828(5) 0.6873(7) 0.6064(5) 0.032(2) Uiso 0.528(7) 1 d PD A 2
H9AA H 0.2995 0.7641 0.6454 0.039 Uiso 0.528(7) 1 calc PR A 2
C10A C 0.3079(6) 0.5836(7) 0.6834(9) 0.043(3) Uiso 0.528(7) 1 d PD A 2
H10B H 0.3361 0.5902 0.7750 0.052 Uiso 0.528(7) 1 calc PR A 2
C11A C 0.2912(7) 0.4700(10) 0.6249(11) 0.049(3) Uiso 0.528(7) 1 d PD A 2
H11B H 0.3147 0.4011 0.6777 0.059 Uiso 0.528(7) 1 calc PR A 2
C12A C 0.2421(7) 0.4561(6) 0.4941(9) 0.043(3) Uiso 0.528(7) 1 d PD A 2
C19A C 0.2164(7) 0.5658(6) 0.4278(8) 0.033(3) Uiso 0.528(7) 1 d PD A 2
N2A N 0.1425(4) 0.6583(6) 0.2160(5) 0.024(2) Uiso 0.528(7) 1 d PD A 2
C14A C 0.1715(6) 0.3398(7) 0.2906(8) 0.042(2) Uiso 0.528(7) 1 d PD A 2
H14B H 0.1591 0.2642 0.2485 0.051 Uiso 0.528(7) 1 calc PR A 2
C13A C 0.2167(6) 0.3470(8) 0.4264(8) 0.061(3) Uiso 0.528(7) 1 d PD A 2
H13B H 0.2308 0.2746 0.4748 0.073 Uiso 0.528(7) 1 calc PR A 2
C15A C 0.1447(5) 0.4463(7) 0.2182(8) 0.038(2) Uiso 0.528(7) 1 d PD A 2
C16A C 0.0993(6) 0.4462(9) 0.0827(11) 0.040(2) Uiso 0.528(7) 1 d P A 2
H16B H 0.0870 0.3711 0.0395 0.048 Uiso 0.528(7) 1 calc PR A 2
C18A C 0.0966(5) 0.6504(9) 0.0864(5) 0.035(3) Uiso 0.528(7) 1 d PD A 2
H18B H 0.0779 0.7235 0.0395 0.042 Uiso 0.528(7) 1 calc PR A 2
C17A C 0.0732(6) 0.5422(9) 0.0126(9) 0.039(2) Uiso 0.528(7) 1 d P A 2
H17B H 0.0414 0.5409 -0.0793 0.047 Uiso 0.528(7) 1 calc PR A 2
C20A C 0.1687(6) 0.5578(6) 0.2874(7) 0.028(3) Uiso 0.528(7) 1 d PD A 2

loop_
_atom_site_aniso_label
_atom_site_aniso_U_11
_atom_site_aniso_U_22
_atom_site_aniso_U_33
_atom_site_aniso_U_23
_atom_site_aniso_U_13
_atom_site_aniso_U_12
Ca1 0.0392(3) 0.0223(2) 0.0286(3) 0.0025(7) 0.0087(2) 0.0007(8)
Al1 0.0400(12) 0.0329(11) 0.0429(11) -0.0034(9) 0.0120(10) -0.0101(10)
Al2 0.0394(12) 0.0360(12) 0.0419(11) -0.0092(9) 0.0129(10) -0.0023(10)
C1 0.037(4) 0.048(5) 0.034(4) 0.014(3) 0.014(3) 0.006(3)
C2 0.063(5) 0.030(3) 0.047(4) -0.007(3) 0.030(4) -0.012(3)
C3 0.068(6) 0.074(6) 0.051(4) -0.006(4) 0.022(4) -0.006(5)
C4 0.046(4) 0.030(3) 0.080(5) 0.020(3) 0.027(4) -0.007(3)
C5 0.044(4) 0.054(4) 0.039(4) 0.022(3) 0.008(3) 0.021(3)
C6 0.056(5) 0.035(4) 0.043(4) -0.005(3) 0.020(4) -0.003(4)
C7 0.041(4) 0.064(5) 0.049(4) -0.014(4) -0.003(3) 0.007(4)
C8 0.049(4) 0.057(5) 0.080(5) -0.003(4) 0.023(4) -0.006(4)

loop_
_atom_type_symbol
_atom_type_description
_atom_type_scat_dispersion_real
_atom_type_scat_dispersion_imag
_atom_type_scat_source
C C 0.0033 0.0016 'International Tables Vol C Tables 4.2.6.8 and 6.1.1.4'
H H 0.0000 0.0000 'International Tables Vol C Tables 4.2.6.8 and 6.1.1.4'
N N 0.0061 0.0033 'International Tables Vol C Tables 4.2.6.8 and 6.1.1.4'
Al Al 0.0645 0.0514 'International Tables Vol C Tables 4.2.6.8 and 6.1.1.4'
Ca Ca 0.2262 0.3064 'International Tables Vol C Tables 4.2.6.8 and 6.1.1.4'

loop_
_geom_angle_atom_site_label_1
_geom_angle_atom_site_label_2
_geom_angle_atom_site_label_3
_geom_angle
N1A Ca1 N2A 67.32(17)
N1A Ca1 N2 77.17(11)
N2A Ca1 N2 12.7(2)
N1A Ca1 N1 10.7(2)
N2A Ca1 N1 57.77(12)
N2 Ca1 N1 66.99(18)
N1A Ca1 C6 91.6(3)
N2A Ca1 C6 86.8(3)
N2 Ca1 C6 94.6(3)
N1 Ca1 C6 95.5(4)
N1A Ca1 C5 168.2(3)
N2A Ca1 C5 102.5(2)
N2 Ca1 C5 93.7(2)
N1 Ca1 C5 160.3(3)
C6 Ca1 C5 81.5(2)
N1A Ca1 C2 97.6(2)
N2A Ca1 C2 164.8(2)
N2 Ca1 C2 168.7(3)
N1 Ca1 C2 107.1(2)
C6 Ca1 C2 95.7(2)
C5 Ca1 C2 92.64(11)
N1A Ca1 C1 90.9(3)
N2A Ca1 C1 96.0(3)
N2 Ca1 C1 87.9(3)
N1 Ca1 C1 87.3(4)
C6 Ca1 C1 176.81(9)
C5 Ca1 C1 96.4(2)
C2 Ca1 C1 82.0(2)
N1A Ca1 Al2 132.1(2)
N2A Ca1 Al2 98.21(18)
N2 Ca1 Al2 97.64(18)
N1 Ca1 Al2 134.1(3)
C6 Ca1 Al2 40.77(17)
C5 Ca1 Al2 40.84(18)
C2 Ca1 Al2 93.32(19)
C1 Ca1 Al2 136.93(16)
N1A Ca1 Al1 96.24(19)
N2A Ca1 Al1 135.1(2)
N2 Ca1 Al1 128.6(2)
N1 Ca1 Al1 100.0(3)
C6 Ca1 Al1 136.86(17)
C5 Ca1 Al1 95.33(19)
C2 Ca1 Al1 41.26(18)
C1 Ca1 Al1 40.75(17)
Al2 Ca1 Al1 121.12(2)
N1A Ca1 H1B 108.3(8)
N2A Ca1 H1B 89.8(12)
N2 Ca1 H1B 78.7(11)
N1 Ca1 H1B 102.2(9)
C6 Ca1 H1B 156.6(5)
C5 Ca1 H1B 76.7(7)
C2 Ca1 H1B 93.6(11)
C1 Ca1 H1B 22.5(4)
Al2 Ca1 H1B 117.3(6)
Al1 Ca1 H1B 54.7(9)
N1A Ca1 H1C 71.1(6)
N2A Ca1 H1C 79.3(10)
N2 Ca1 H1C 74.2(11)
N1 Ca1 H1C 66.2(6)
C6 Ca1 H1C 161.0(4)
C5 Ca1 H1C 114.0(8)
C2 Ca1 H1C 94.6(11)
C1 Ca1 H1C 22.1(4)
Al2 Ca1 H1C 154.0(9)
Al1 Ca1 H1C 55.9(9)
H1B Ca1 H1C 37.4(6)
N1A Ca1 H2B 77.3(6)
N2A Ca1 H2B 143.9(5)
N2 Ca1 H2B 154.5(7)
N1 Ca1 H2B 87.5(7)
C6 Ca1 H2B 87.0(12)
C5 Ca1 H2B 111.7(7)
C2 Ca1 H2B 22.3(4)
C1 Ca1 H2B 91.6(11)
Al2 Ca1 H2B 100.0(12)
Al1 Ca1 H2B 54.0(10)
H1B Ca1 H2B 108.7(13)
H1C Ca1 H2B 96.6(18)
N1A Ca1 H2C 113.0(9)
N2A Ca1 H2C 166.1(9)
N2 Ca1 H2C 168.0(5)
N1 Ca1 H2C 123.5(8)
C6 Ca1 H2C 79.3(9)
C5 Ca1 H2C 75.3(8)
C2 Ca1 H2C 22.4(4)
C1 Ca1 H2C 97.9(10)
Al2 Ca1 H2C 71.0(5)
Al1 Ca1 H2C 58.6(8)
H1B Ca1 H2C 102.8(17)
H1C Ca1 H2C 114.3(12)
H2B Ca1 H2C 36.5(7)
N1A Ca1 H5A 151.9(6)
N2A Ca1 H5A 85.6(8)
N2 Ca1 H5A 75.0(7)
N1 Ca1 H5A 141.3(6)
C6 Ca1 H5A 94.6(11)
C5 Ca1 H5A 22.0(5)
C2 Ca1 H5A 109.0(9)
C1 Ca1 H5A 84.1(11)
Al2 Ca1 H5A 56.9(9)
Al1 Ca1 H5A 97.8(12)
H1B Ca1 H5A 62.1(11)
H1C Ca1 H5A 97.2(13)
H2B Ca1 H5A 130.3(6)
H2C Ca1 H5A 95.1(9)
N1A Ca1 H5B 169.1(5)
N2A Ca1 H5B 122.3(7)
N2 Ca1 H5B 111.6(8)
N1 Ca1 H5B 170.6(12)
C6 Ca1 H5B 93.9(11)
C5 Ca1 H5B 22.6(4)
C2 Ca1 H5B 72.6(7)
C1 Ca1 H5B 83.3(11)
Al2 Ca1 H5B 54.9(10)
Al1 Ca1 H5B 73.4(6)
H1B Ca1 H5B 68.6(16)
H1C Ca1 H5B 104.4(13)
H2B Ca1 H5B 93.6(8)
H2C Ca1 H5B 59.1(7)
H5A Ca1 H5B 36.7(7)
N1A Ca1 H6B 79.6(11)
N2A Ca1 H6B 99.6(10)
N2 Ca1 H6B 110.1(9)
N1 Ca1 H6B 86.6(12)
C6 Ca1 H6B 22.6(4)
C5 Ca1 H6B 96.8(10)
C2 Ca1 H6B 78.5(8)
C1 Ca1 H6B 156.9(5)
Al2 Ca1 H6B 57.2(9)
Al1 Ca1 H6B 118.9(7)
H1B Ca1 H6B 169.6(8)
H1C Ca1 H6B 148.8(9)
H2B Ca1 H6B 65.8(12)
H2C Ca1 H6B 67.4(16)
H5A Ca1 H6B 113.9(12)
H5B Ca1 H6B 102.4(18)
N1A Ca1 H6C 78.9(12)
N2A Ca1 H6C 65.1(5)
N2 Ca1 H6C 74.1(6)
N1 Ca1 H6C 79.6(11)
C6 Ca1 H6C 22.3(4)
C5 Ca1 H6C 91.5(12)
C2 Ca1 H6C 115.2(7)
C1 Ca1 H6C 160.8(4)
Al2 Ca1 H6C 54.5(10)
Al1 Ca1 H6C 155.6(9)
H1B Ca1 H6C 149.5(10)
H1C Ca1 H6C 140.2(5)
H2B Ca1 H6C 101.8(14)
H2C Ca1 H6C 101.1(11)
H5A Ca1 H6C 97.3(18)
H5B Ca1 H6C 109.2(14)
H6B Ca1 H6C 36.9(6)
C3 Al1 C4 118.3(4)
C3 Al1 C1 108.2(3)
C4 Al1 C1 105.9(3)
C3 Al1 C2 106.6(3)
C4 Al1 C2 106.3(3)
C1 Al1 C2 111.5(3)
C3 Al1 Ca1 123.2(3)
C4 Al1 Ca1 118.5(2)
C1 Al1 Ca1 56.2(2)
C2 Al1 Ca1 55.3(2)
C8 Al2 C7 112.9(4)
C8 Al2 C6 109.1(3)
C7 Al2 C6 110.7(3)
C8 Al2 C5 110.3(4)
C7 Al2 C5 103.1(3)
C6 Al2 C5 110.7(3)
C8 Al2 Ca1 122.6(3)
C7 Al2 Ca1 124.4(2)
C6 Al2 Ca1 55.4(2)
C5 Al2 Ca1 55.48(19)
Al1 C1 Ca1 83.1(2)
Al1 C1 H1A 100(3)
Ca1 C1 H1A 176(3)
Al1 C1 H1B 114(3)
Ca1 C1 H1B 69(3)
H1A C1 H1B 107(2)
Al1 C1 H1C 120(3)
Ca1 C1 H1C 73(3)
H1A C1 H1C 108(2)
H1B C1 H1C 106(2)
Al1 C2 Ca1 83.4(2)
Al1 C2 H2A 94(4)
Ca1 C2 H2A 177(4)
Al1 C2 H2B 113(3)
Ca1 C2 H2B 76(3)
H2A C2 H2B 105(2)
Al1 C2 H2C 130(3)
Ca1 C2 H2C 76(3)
H2A C2 H2C 106(2)
H2B C2 H2C 106(2)
Al1 C3 H3A 109.5
Al1 C3 H3B 109.5
H3A C3 H3B 109.5
Al1 C3 H3C 109.5
H3A C3 H3C 109.5
H3B C3 H3C 109.5
Al1 C4 H4A 109.5
Al1 C4 H4B 109.5
H4A C4 H4B 109.5
Al1 C4 H4C 109.5
H4A C4 H4C 109.5
H4B C4 H4C 109.5
Al2 C5 Ca1 83.7(2)
Al2 C5 H5A 127(3)
Ca1 C5 H5A 81(4)
Al2 C5 H5B 115(3)
Ca1 C5 H5B 70(4)
H5A C5 H5B 107(2)
Al2 C5 H5C 93(4)
Ca1 C5 H5C 174(4)
H5A C5 H5C 106(2)
H5B C5 H5C 106(2)
Al2 C6 Ca1 83.8(3)
Al2 C6 H6A 92(3)
Ca1 C6 H6A 176(3)
Al2 C6 H6B 126(3)
Ca1 C6 H6B 78(3)
H6A C6 H6B 105(2)
Al2 C6 H6C 116(3)
Ca1 C6 H6C 73(3)
H6A C6 H6C 108(2)
H6B C6 H6C 107(2)
Al2 C7 H7A 109.5
Al2 C7 H7B 109.5
H7A C7 H7B 109.5
Al2 C7 H7C 109.5
H7A C7 H7C 109.5
H7B C7 H7C 109.5
Al2 C8 H8A 109.5
Al2 C8 H8B 109.5
H8A C8 H8B 109.5
Al2 C8 H8C 109.5
H8A C8 H8C 109.5
H8B C8 H8C 109.5
C9 N1 C19 116.6(9)
C9 N1 Ca1 125.6(6)
C19 N1 Ca1 117.7(6)
C18 N2 C20 117.9(8)
C18 N2 Ca1 124.3(6)
C20 N2 Ca1 117.1(5)
N1 C9 C10 123.1(10)
N1 C9 H9A 118.4
C10 C9 H9A 118.4
C11 C10 C9 118.6(9)
C11 C10 H10A 120.7
C9 C10 H10A 120.7
C10 C11 C12 119.7(8)
C10 C11 H11A 120.2
C12 C11 H11A 120.2
C19 C12 C13 123.6(7)
C19 C12 C11 115.5(6)
C13 C12 C11 120.9(6)
C14 C13 C12 120.0(7)
C14 C13 H13A 120.0
C12 C13 H13A 120.0
C15 C14 C13 119.0(8)
C15 C14 H14A 120.5
C13 C14 H14A 120.5
C16 C15 C14 121.7(8)
C16 C15 C20 118.0(6)
C14 C15 C20 120.2(8)
C17 C16 C15 121.8(8)
C17 C16 H16A 119.1
C15 C16 H16A 119.1
C16 C17 C18 114.8(9)
C16 C17 H17A 122.6
C18 C17 H17A 122.6
N2 C18 C17 127.1(9)
N2 C18 H18A 116.5
C17 C18 H18A 116.5
N1 C19 C12 126.3(8)
N1 C19 C20 117.7(7)
C12 C19 C20 115.9(6)
N2 C20 C15 119.8(7)
N2 C20 C19 119.7(7)
C15 C20 C19 120.4(7)
C9A N1A C19A 117.3(8)
C9A N1A Ca1 122.7(5)
C19A N1A Ca1 119.9(5)
N1A C9A C10A 119.5(8)
N1A C9A H9AA 120.3
C10A C9A H9AA 120.3
C11A C10A C9A 120.0(10)
C11A C10A H10B 120.0
C9A C10A H10B 120.0
C12A C11A C10A 121.7(10)
C12A C11A H11B 119.2
C10A C11A H11B 119.2
C11A C12A C19A 112.8(8)
C11A C12A C13A 126.5(8)
C19A C12A C13A 120.7(9)
N1A C19A C12A 128.3(8)
N1A C19A C20A 115.9(7)
C12A C19A C20A 115.7(7)
C18A N2A C20A 119.6(8)
C18A N2A Ca1 123.4(6)
C20A N2A Ca1 116.9(5)
C13A C14A C15A 118.9(10)
C13A C14A H14B 120.6
C15A C14A H14B 120.6
C14A C13A C12A 123.1(11)
C14A C13A H13B 118.5
C12A C13A H13B 118.5
C16A C15A C14A 122.1(8)
C16A C15A C20A 119.9(7)
C14A C15A C20A 117.9(8)
C17A C16A C15A 124.0(10)
C17A C16A H16B 118.0
C15A C16A H16B 118.0
N2A C18A C17A 125.9(9)
N2A C18A H18B 117.0
C17A C18A H18B 117.0
C16A C17A C18A 113.7(9)
C16A C17A H17B 123.1
C18A C17A H17B 123.1
N2A C20A C15A 116.8(7)
N2A C20A C19A 119.8(7)
C15A C20A C19A 123.4(7)

loop_
_geom_bond_atom_site_label_1
_geom_bond_atom_site_label_2
_geom_bond_distance
Ca1 N1A 2.430(7)
Ca1 N2A 2.455(7)
Ca1 N2 2.478(7)
Ca1 N1 2.498(9)
Ca1 C6 2.571(8)
Ca1 C5 2.574(7)
Ca1 C2 2.582(7)
Ca1 C1 2.610(7)
Ca1 Al2 3.104(3)
Ca1 Al1 3.118(3)
Ca1 H1B 2.44(5)
Ca1 H1C 2.50(5)
Ca1 H2B 2.53(6)
Ca1 H2C 2.54(6)
Ca1 H5A 2.60(6)
Ca1 H5B 2.43(6)
Ca1 H6B 2.56(5)
Ca1 H6C 2.47(6)
Al1 C3 1.955(8)
Al1 C4 1.975(6)
Al1 C1 2.050(7)
Al1 C2 2.070(8)
Al2 C8 1.992(8)
Al2 C7 1.992(7)
Al2 C6 2.039(7)
Al2 C5 2.043(8)
C1 H1A 0.985(17)
C1 H1B 0.997(17)
C1 H1C 0.987(17)
C2 H2A 0.986(17)
C2 H2B 0.991(17)
C2 H2C 0.994(17)
C3 H3A 0.9800
C3 H3B 0.9800
C3 H3C 0.9800
C4 H4A 0.9800
C4 H4B 0.9800
C4 H4C 0.9800
C5 H5A 0.990(18)
C5 H5B 0.992(17)
C5 H5C 0.990(18)
C6 H6A 0.988(17)
C6 H6B 1.004(17)
C6 H6C 0.978(17)
C7 H7A 0.9800
C7 H7B 0.9800
C7 H7C 0.9800
C8 H8A 0.9800
C8 H8B 0.9800
C8 H8C 0.9800
N1 C9 1.3430(19)
N1 C19 1.3435(19)
N2 C18 1.3430(18)
N2 C20 1.3431(18)
C9 C10 1.405(3)
C9 H9A 0.9500
C10 C11 1.405(3)
C10 H10A 0.9500
C11 C12 1.414(11)
C11 H11A 0.9500
C12 C19 1.405(3)
C12 C13 1.405(3)
C13 C14 1.405(3)
C13 H13A 0.9500
C14 C15 1.405(3)
C14 H14A 0.9500
C15 C16 1.401(12)
C15 C20 1.446(9)
C16 C17 1.370(12)
C16 H16A 0.9500
C17 C18 1.380(9)
C17 H17A 0.9500
C18 H18A 0.9500
C19 C20 1.453(5)
N1A C9A 1.3430(19)
N1A C19A 1.3432(18)
C9A C10A 1.405(3)
C9A H9AA 0.9500
C10A C11A 1.405(3)
C10A H10B 0.9500
C11A C12A 1.364(14)
C11A H11B 0.9500
C12A C19A 1.405(3)
C12A C13A 1.405(3)
C19A C20A 1.454(5)
N2A C18A 1.3430(18)
N2A C20A 1.3435(18)
C14A C13A 1.405(3)
C14A C15A 1.405(3)
C14A H14B 0.9500
C13A H13B 0.9500
C15A C16A 1.400(13)
C15A C20A 1.435(9)
C16A C17A 1.295(13)
C16A H16B 0.9500
C18A C17A 1.428(10)
C18A H18B 0.9500
C17A H17B 0.9500

loop_
_geom_torsion_atom_site_label_1
_geom_torsion_atom_site_label_2
_geom_torsion_atom_site_label_3
_geom_torsion_atom_site_label_4
_geom_torsion
N1A Ca1 Al1 C3 -6.6(4)
N2A Ca1 Al1 C3 -70.5(4)
N2 Ca1 Al1 C3 -85.2(4)
N1 Ca1 Al1 C3 -16.7(4)
C6 Ca1 Al1 C3 92.5(4)
C5 Ca1 Al1 C3 175.8(3)
C2 Ca1 Al1 C3 87.8(4)
C1 Ca1 Al1 C3 -90.7(4)
Al2 Ca1 Al1 C3 142.0(3)
N1A Ca1 Al1 C4 174.7(4)
N2A Ca1 Al1 C4 110.8(4)
N2 Ca1 Al1 C4 96.2(4)
N1 Ca1 Al1 C4 164.6(4)
C6 Ca1 Al1 C4 -86.1(4)
C5 Ca1 Al1 C4 -2.9(3)
C2 Ca1 Al1 C4 -90.8(4)
C1 Ca1 Al1 C4 90.7(4)
Al2 Ca1 Al1 C4 -36.6(3)
N1A Ca1 Al1 C1 84.0(3)
N2A Ca1 Al1 C1 20.1(3)
N2 Ca1 Al1 C1 5.5(3)
N1 Ca1 Al1 C1 73.9(3)
C6 Ca1 Al1 C1 -176.8(3)
C5 Ca1 Al1 C1 -93.6(3)
C2 Ca1 Al1 C1 178.5(4)
Al2 Ca1 Al1 C1 -127.3(2)
N1A Ca1 Al1 C2 -94.5(3)
N2A Ca1 Al1 C2 -158.4(3)
N2 Ca1 Al1 C2 -173.0(3)
N1 Ca1 Al1 C2 -104.6(4)
C6 Ca1 Al1 C2 4.7(3)
C5 Ca1 Al1 C2 87.9(2)
C1 Ca1 Al1 C2 -178.5(4)
Al2 Ca1 Al1 C2 54.2(3)
N1A Ca1 Al2 C8 100.2(4)
N2A Ca1 Al2 C8 167.0(4)
N2 Ca1 Al2 C8 179.8(4)
N1 Ca1 Al2 C8 114.6(4)
C6 Ca1 Al2 C8 91.7(4)
C5 Ca1 Al2 C8 -93.4(4)
C2 Ca1 Al2 C8 -3.2(4)
C1 Ca1 Al2 C8 -85.0(4)
Al1 Ca1 Al2 C8 -35.6(4)
N1A Ca1 Al2 C7 -84.3(4)
N2A Ca1 Al2 C7 -17.5(4)
N2 Ca1 Al2 C7 -4.7(4)
N1 Ca1 Al2 C7 -69.9(4)
C6 Ca1 Al2 C7 -92.8(4)
C5 Ca1 Al2 C7 82.1(4)
C2 Ca1 Al2 C7 172.3(4)
C1 Ca1 Al2 C7 90.5(4)
Al1 Ca1 Al2 C7 139.9(3)
N1A Ca1 Al2 C6 8.5(3)
N2A Ca1 Al2 C6 75.3(3)
N2 Ca1 Al2 C6 88.1(3)
N1 Ca1 Al2 C6 22.9(4)
C5 Ca1 Al2 C6 175.0(4)
C2 Ca1 Al2 C6 -94.8(3)
C1 Ca1 Al2 C6 -176.7(3)
Al1 Ca1 Al2 C6 -127.2(3)
N1A Ca1 Al2 C5 -166.4(4)
N2A Ca1 Al2 C5 -99.7(3)
N2 Ca1 Al2 C5 -86.8(3)
N1 Ca1 Al2 C5 -152.0(4)
C6 Ca1 Al2 C5 -175.0(4)
C2 Ca1 Al2 C5 90.2(2)
C1 Ca1 Al2 C5 8.4(4)
Al1 Ca1 Al2 C5 57.8(3)
C3 Al1 C1 Ca1 118.2(3)
C4 Al1 C1 Ca1 -113.9(3)
C2 Al1 C1 Ca1 1.3(3)
N1A Ca1 C1 Al1 -98.6(2)
N2A Ca1 C1 Al1 -165.9(2)
N2 Ca1 C1 Al1 -175.7(2)
N1 Ca1 C1 Al1 -108.7(2)
C6 Ca1 C1 Al1 43(5)
C5 Ca1 C1 Al1 90.8(3)
C2 Ca1 C1 Al1 -1.0(2)
Al2 Ca1 C1 Al1 85.3(2)
C3 Al1 C2 Ca1 -119.3(3)
C4 Al1 C2 Ca1 113.6(3)
C1 Al1 C2 Ca1 -1.3(3)
N1A Ca1 C2 Al1 90.8(3)
N2A Ca1 C2 Al1 84.5(11)
N2 Ca1 C2 Al1 28.9(13)
N1 Ca1 C2 Al1 85.7(4)
C6 Ca1 C2 Al1 -176.8(2)
C5 Ca1 C2 Al1 -95.1(3)
C1 Ca1 C2 Al1 1.0(2)
Al2 Ca1 C2 Al1 -135.96(19)
C8 Al2 C5 Ca1 116.4(3)
C7 Al2 C5 Ca1 -122.9(3)
C6 Al2 C5 Ca1 -4.4(3)
N1A Ca1 C5 Al2 58.4(14)
N2A Ca1 C5 Al2 88.1(3)
N2 Ca1 C5 Al2 97.4(3)
N1 Ca1 C5 Al2 85.8(11)
C6 Ca1 C5 Al2 3.3(3)
C2 Ca1 C5 Al2 -92.0(3)
C1 Ca1 C5 Al2 -174.3(3)
Al1 Ca1 C5 Al2 -133.3(2)
C8 Al2 C6 Ca1 -117.1(3)
C7 Al2 C6 Ca1 118.2(3)
C5 Al2 C6 Ca1 4.4(3)
N1A Ca1 C6 Al2 -173.7(3)
N2A Ca1 C6 Al2 -106.5(2)
N2 Ca1 C6 Al2 -96.4(2)
N1 Ca1 C6 Al2 -163.7(2)
C5 Ca1 C6 Al2 -3.3(3)
C2 Ca1 C6 Al2 88.5(3)
C1 Ca1 C6 Al2 45(5)
Al1 Ca1 C6 Al2 85.4(3)
N1A Ca1 N1 C9 -20.5(16)
N2A Ca1 N1 C9 -172.5(12)
N2 Ca1 N1 C9 177.6(13)
C6 Ca1 N1 C9 -89.8(12)
C5 Ca1 N1 C9 -169.9(9)
C2 Ca1 N1 C9 7.9(13)
C1 Ca1 N1 C9 88.7(12)
Al2 Ca1 N1 C9 -104.6(11)
Al1 Ca1 N1 C9 49.8(12)
N1A Ca1 N1 C19 156(3)
N2A Ca1 N1 C19 4.4(11)
N2 Ca1 N1 C19 -5.5(9)
C6 Ca1 N1 C19 87.2(11)
C5 Ca1 N1 C19 7.1(19)
C2 Ca1 N1 C19 -175.2(10)
C1 Ca1 N1 C19 -94.4(11)
Al2 Ca1 N1 C19 72.4(11)
Al1 Ca1 N1 C19 -133.3(10)
N1A Ca1 N2 C18 174.4(7)
N2A Ca1 N2 C18 136.3(16)
N1 Ca1 N2 C18 177.8(9)
C6 Ca1 N2 C18 83.8(8)
C5 Ca1 N2 C18 2.0(8)
C2 Ca1 N2 C18 -121.9(12)
C1 Ca1 N2 C18 -94.3(8)
Al2 Ca1 N2 C18 42.8(8)
Al1 Ca1 N2 C18 -97.8(8)
N1A Ca1 N2 C20 4.3(9)
N2A Ca1 N2 C20 -33.8(11)
N1 Ca1 N2 C20 7.7(8)
C6 Ca1 N2 C20 -86.3(8)
C5 Ca1 N2 C20 -168.1(8)
C2 Ca1 N2 C20 68.0(15)
C1 Ca1 N2 C20 95.7(8)
Al2 Ca1 N2 C20 -127.2(8)
Al1 Ca1 N2 C20 92.1(8)
C19 N1 C9 C10 5(2)
Ca1 N1 C9 C10 -178.0(10)
N1 C9 C10 C11 -4(2)
C9 C10 C11 C12 0.6(16)
C10 C11 C12 C19 1.0(14)
C10 C11 C12 C13 178.6(8)
C19 C12 C13 C14 -7.0(13)
C11 C12 C13 C14 175.6(7)
C12 C13 C14 C15 11.3(11)
C13 C14 C15 C16 173.7(8)
C13 C14 C15 C20 -8.2(13)
C14 C15 C16 C17 177.7(8)
C20 C15 C16 C17 -0.5(14)
C15 C16 C17 C18 6.9(14)
C20 N2 C18 C17 4.0(16)
Ca1 N2 C18 C17 -166.0(8)
C16 C17 C18 N2 -9.1(16)
C9 N1 C19 C12 -3(2)
Ca1 N1 C19 C12 179.5(9)
C9 N1 C19 C20 -179.7(12)
Ca1 N1 C19 C20 3.0(17)
C13 C12 C19 N1 -177.2(11)
C11 C12 C19 N1 0.3(18)
C13 C12 C19 C20 -0.6(16)
C11 C12 C19 C20 176.8(10)
C18 N2 C20 C15 3.4(15)
Ca1 N2 C20 C15 174.1(8)
C18 N2 C20 C19 179.7(11)
Ca1 N2 C20 C19 -9.6(15)
C16 C15 C20 N2 -5.0(15)
C14 C15 C20 N2 176.8(9)
C16 C15 C20 C19 178.8(10)
C14 C15 C20 C19 0.5(17)
N1 C19 C20 N2 4.4(19)
C12 C19 C20 N2 -172.5(9)
N1 C19 C20 C15 -179.3(11)
C12 C19 C20 C15 3.8(18)
N2A Ca1 N1A C9A 178.1(9)
N2 Ca1 N1A C9A 169.6(7)
N1 Ca1 N1A C9A 153(3)
C6 Ca1 N1A C9A -96.1(8)
C5 Ca1 N1A C9A -150.3(11)
C2 Ca1 N1A C9A -0.2(8)
C1 Ca1 N1A C9A 81.9(8)
Al2 Ca1 N1A C9A -101.7(8)
Al1 Ca1 N1A C9A 41.4(8)
N2A Ca1 N1A C19A 2.1(8)
N2 Ca1 N1A C19A -6.4(9)
N1 Ca1 N1A C19A -23(2)
C6 Ca1 N1A C19A 87.9(9)
C5 Ca1 N1A C19A 33.7(18)
C2 Ca1 N1A C19A -176.2(9)
C1 Ca1 N1A C19A -94.1(9)
Al2 Ca1 N1A C19A 82.3(9)
Al1 Ca1 N1A C19A -134.6(8)
C19A N1A C9A C10A -2.8(15)
Ca1 N1A C9A C10A -178.9(7)
N1A C9A C10A C11A 7.8(16)
C9A C10A C11A C12A -8.7(18)
C10A C11A C12A C19A 4.3(18)
C10A C11A C12A C13A -175.0(11)
C9A N1A C19A C12A -1.7(19)
Ca1 N1A C19A C12A 174.6(10)
C9A N1A C19A C20A -176.4(10)
Ca1 N1A C19A C20A -0.2(15)
C11A C12A C19A N1A 0.9(19)
C13A C12A C19A N1A -179.8(12)
C11A C12A C19A C20A 175.6(11)
C13A C12A C19A C20A -5.0(17)
N1A Ca1 N2A C18A 179.9(9)
N2 Ca1 N2A C18A -40.8(10)
N1 Ca1 N2A C18A -174.7(7)
C6 Ca1 N2A C18A 86.8(8)
C5 Ca1 N2A C18A 6.2(9)
C2 Ca1 N2A C18A -173.3(9)
C1 Ca1 N2A C18A -91.7(8)
Al2 Ca1 N2A C18A 47.6(8)
Al1 Ca1 N2A C18A -104.7(8)
N1A Ca1 N2A C20A -3.9(7)
N2 Ca1 N2A C20A 135.4(16)
N1 Ca1 N2A C20A 1.5(9)
C6 Ca1 N2A C20A -97.0(8)
C5 Ca1 N2A C20A -177.6(8)
C2 Ca1 N2A C20A 2.9(16)
C1 Ca1 N2A C20A 84.5(8)
Al2 Ca1 N2A C20A -136.2(8)
Al1 Ca1 N2A C20A 71.5(8)
C15A C14A C13A C12A -5.2(12)
C11A C12A C13A C14A -174.5(10)
C19A C12A C13A C14A 6.3(16)
C13A C14A C15A C16A -180.0(8)
C13A C14A C15A C20A 3.2(13)
C14A C15A C16A C17A 179.5(10)
C20A C15A C16A C17A -3.7(16)
C20A N2A C18A C17A -1.9(17)
Ca1 N2A C18A C17A 174.2(8)
C15A C16A C17A C18A 1.5(16)
N2A C18A C17A C16A 1.3(17)
C18A N2A C20A C15A -0.3(16)
Ca1 N2A C20A C15A -176.7(7)
C18A N2A C20A C19A -178.1(11)
Ca1 N2A C20A C19A 5.5(14)
C16A C15A C20A N2A 2.9(16)
C14A C15A C20A N2A 179.9(9)
C16A C15A C20A C19A -179.4(10)
C14A C15A C20A C19A -2.4(17)
N1A C19A C20A N2A -3.6(17)
C12A C19A C20A N2A -179.1(11)
N1A C19A C20A C15A 178.7(10)
C12A C19A C20A C15A 3.3(17)
